data_4505951
loop_
_publ_author_name
'Liu, Fu-Jing'
'Hao, Hong-Jun'
'Sun, Cheng-Jie'
'Lin, Xiao-Hang'
'Chen, Hao-Peng'
'Huang, Rong-Bin'
'Zheng, Lan-Sun'

_publ_section_title
;
 Syntheses, Structures, and Photoluminescences of Four Cd(II) Coordination
 Architectures Based on 1-(4-Pyridylmethyl)-2-methylimidazole and Aromatic
 Carboxylates: From One-Dimensional Chain to Three-Dimensional
 Coordination Architecture
;
_journal_issue 4
_journal_name_full 'Crystal Growth &amp; Design'
_journal_page_first 2004
_journal_paper_doi 10.1021/cg201708x
_journal_volume 12
_journal_year 2012
_chemical_formula_moiety 'C18 H17 Cd N3 O5, H2 O'
_chemical_formula_sum 'C18 H19 Cd N3 O6'
_chemical_formula_weight 485.76
_chemical_name_systematic
; 
 ? 
;
_space_group_IT_number 14
_symmetry_cell_setting monoclinic
_symmetry_space_group_name_Hall '-P 2yn'
_symmetry_space_group_name_H-M 'P 1 21/n 1'
_atom_sites_solution_hydrogens geom
_atom_sites_solution_primary direct
_atom_sites_solution_secondary difmap
_audit_creation_method SHELXL-97
_cell_angle_alpha 90.00
_cell_angle_beta 95.480(4)
_cell_angle_gamma 90.00
_cell_formula_units_Z 4
_cell_length_a 9.4732(19)
_cell_length_b 16.447(3)
_cell_length_c 12.033(3)
_cell_measurement_reflns_used 3748
_cell_measurement_temperature 173(2)
_cell_measurement_theta_max 56.581
_cell_measurement_theta_min 4.953
_cell_volume 1866.2(7)
_computing_cell_refinement 'SMART (Bruker, 2002)'
_computing_data_collection 'SMART (Bruker, 2002)'
_computing_data_reduction 'SAINT (Bruker, 2002)'
_computing_molecular_graphics 'DIAMOND (Brandenburg, 1999)'
_computing_publication_material SHELXTL
_computing_structure_refinement 'SHELXL-97 (Sheldrick, 1997)'
_computing_structure_solution 'SHELXS-97 (Sheldrick, 1990)'
_diffrn_ambient_temperature 173(2)
_diffrn_detector_area_resol_mean none
_diffrn_measured_fraction_theta_full 0.996
_diffrn_measured_fraction_theta_max 0.996
_diffrn_measurement_device_type 'Bruker SMART CCD'
_diffrn_measurement_method '\f and \w'
_diffrn_radiation_monochromator graphite
_diffrn_radiation_source 'fine-focus sealed tube'
_diffrn_radiation_type MoK\a
_diffrn_radiation_wavelength 0.71073
_diffrn_reflns_av_R_equivalents 0.0295
_diffrn_reflns_av_sigmaI/netI 0.0384
_diffrn_reflns_limit_h_max 10
_diffrn_reflns_limit_h_min -11
_diffrn_reflns_limit_k_max 19
_diffrn_reflns_limit_k_min -11
_diffrn_reflns_limit_l_max 14
_diffrn_reflns_limit_l_min -14
_diffrn_reflns_number 8786
_diffrn_reflns_theta_full 25.00
_diffrn_reflns_theta_max 25.00
_diffrn_reflns_theta_min 2.10
_diffrn_standards_interval_count 0
_diffrn_standards_interval_time none
_diffrn_standards_number none
_exptl_absorpt_coefficient_mu 1.211
_exptl_absorpt_correction_T_max 0.7937
_exptl_absorpt_correction_T_min 0.7937
_exptl_absorpt_correction_type multi-scan
_exptl_absorpt_process_details 'SADABS (Bruker, 2002)'
_exptl_crystal_colour brown
_exptl_crystal_density_diffrn 1.729
_exptl_crystal_density_method 'not measured'
_exptl_crystal_description block
_exptl_crystal_F_000 976
_exptl_crystal_size_max 0.20
_exptl_crystal_size_mid 0.20
_exptl_crystal_size_min 0.20
_refine_diff_density_max 1.005
_refine_diff_density_min -0.411
_refine_diff_density_rms 0.097
_refine_ls_extinction_method none
_refine_ls_goodness_of_fit_ref 0.869
_refine_ls_hydrogen_treatment constr
_refine_ls_matrix_type full
_refine_ls_number_parameters 253
_refine_ls_number_reflns 3278
_refine_ls_number_restraints 0
_refine_ls_restrained_S_all 0.869
_refine_ls_R_factor_all 0.0415
_refine_ls_R_factor_gt 0.0350
_refine_ls_shift/su_max 0.006
_refine_ls_shift/su_mean 0.001
_refine_ls_structure_factor_coef Fsqd
_refine_ls_weighting_details 'calc w=1/[\s^2^(Fo^2^)+(0.0529P)^2^+5.4832P] where P=(Fo^2^+2Fc^2^)/3'
_refine_ls_weighting_scheme calc
_refine_ls_wR_factor_gt 0.0838
_refine_ls_wR_factor_ref 0.0878
_reflns_number_gt 2916
_reflns_number_total 3278
_reflns_threshold_expression >2sigma(I)
_cod_data_source_file cg201708x_si_002.cif
_cod_data_source_block p1
_cod_original_cell_volume 1866.3(7)
_cod_original_sg_symbol_H-M P21/n
_cod_database_code 4505951

loop_
_symmetry_equiv_pos_as_xyz
'x, y, z'
'-x+1/2, y+1/2, -z+1/2'
'-x, -y, -z'
'x-1/2, -y-1/2, z-1/2'

loop_
_atom_site_label
_atom_site_type_symbol
_atom_site_fract_x
_atom_site_fract_y
_atom_site_fract_z
_atom_site_U_iso_or_equiv
_atom_site_adp_type
_atom_site_occupancy
_atom_site_symmetry_multiplicity
_atom_site_calc_flag
_atom_site_refinement_flags
Cd1 Cd 0.75275(3) 0.553221(16) 0.86299(2) 0.01878(11) Uani 1 1 d .
C1 C 0.2963(5) 0.6030(3) 0.3089(4) 0.0389(11) Uani 1 1 d .
H1A H 0.3350 0.6247 0.2452 0.047 Uiso 1 1 calc R
C2 C 0.3007(5) 0.6502(3) 0.4032(4) 0.0390(11) Uani 1 1 d .
H2A H 0.3397 0.7034 0.4033 0.047 Uiso 1 1 calc R
C3 C 0.2483(4) 0.6199(2) 0.4972(3) 0.0238(8) Uani 1 1 d .
C4 C 0.1887(5) 0.5439(3) 0.4901(4) 0.0340(10) Uani 1 1 d .
H4A H 0.1481 0.5212 0.5523 0.041 Uiso 1 1 calc R
C5 C 0.1880(5) 0.5006(3) 0.3920(4) 0.0344(10) Uani 1 1 d .
H5A H 0.1473 0.4477 0.3892 0.041 Uiso 1 1 calc R
C6 C 0.2568(4) 0.6696(3) 0.6026(3) 0.0256(9) Uani 1 1 d .
H6A H 0.2268 0.7261 0.5844 0.031 Uiso 1 1 calc R
H6B H 0.1911 0.6468 0.6538 0.031 Uiso 1 1 calc R
C7 C 0.5037(5) 0.7257(3) 0.6406(4) 0.0323(10) Uani 1 1 d .
H7A H 0.4933 0.7729 0.5950 0.039 Uiso 1 1 calc R
C8 C 0.6223(5) 0.7003(3) 0.7012(4) 0.0348(10) Uani 1 1 d .
H8A H 0.7114 0.7271 0.7056 0.042 Uiso 1 1 calc R
C9 C 0.4604(4) 0.6119(2) 0.7273(3) 0.0224(8) Uani 1 1 d .
C10 C 0.3858(4) 0.5388(3) 0.7605(4) 0.0325(10) Uani 1 1 d .
H10A H 0.4501 0.5059 0.8108 0.049 Uiso 1 1 calc R
H10B H 0.3541 0.5069 0.6939 0.049 Uiso 1 1 calc R
H10C H 0.3034 0.5548 0.7989 0.049 Uiso 1 1 calc R
C11 C 0.6261(5) 0.2022(3) 1.0863(4) 0.0351(10) Uani 1 1 d .
H11A H 0.5474 0.1662 1.0770 0.042 Uiso 1 1 calc R
C12 C 0.7430(4) 0.1821(2) 1.1579(4) 0.0305(10) Uani 1 1 d .
H12A H 0.7445 0.1326 1.1987 0.037 Uiso 1 1 calc R
C13 C 0.8573(4) 0.2338(2) 1.1700(3) 0.0225(8) Uani 1 1 d .
H13A H 0.9386 0.2190 1.2182 0.027 Uiso 1 1 calc R
C14 C 0.8560(4) 0.3073(2) 1.1129(3) 0.0176(8) Uani 1 1 d .
C15 C 0.7370(4) 0.3278(2) 1.0399(3) 0.0192(8) Uani 1 1 d .
C16 C 0.6228(4) 0.2746(2) 1.0282(4) 0.0284(9) Uani 1 1 d .
H16A H 0.5413 0.2882 0.9795 0.034 Uiso 1 1 calc R
C17 C 0.9823(4) 0.3619(2) 1.1372(3) 0.0196(8) Uani 1 1 d .
C18 C 0.7305(4) 0.4060(2) 0.9758(3) 0.0187(8) Uani 1 1 d .
O1 O 1.0895(3) 0.34830(16) 1.0858(2) 0.0280(6) Uani 1 1 d .
O1W O 0.6660(3) 0.60980(17) 1.0249(2) 0.0276(6) Uani 1 1 d .
H1WA H 0.5877 0.5936 1.0462 0.033 Uiso 1 1 d R
H1WB H 0.7329 0.5949 1.0727 0.033 Uiso 1 1 d R
O2 O 0.9783(3) 0.41387(17) 1.2111(2) 0.0306(7) Uani 1 1 d .
O3 O 0.6127(3) 0.43216(17) 0.9334(2) 0.0260(6) Uani 1 1 d .
O4 O 0.8440(3) 0.44381(15) 0.9651(2) 0.0222(6) Uani 1 1 d .
N1 N 0.5940(3) 0.62876(19) 0.7562(3) 0.0237(7) Uani 1 1 d .
N2 N 0.4012(3) 0.6700(2) 0.6580(3) 0.0234(7) Uani 1 1 d .
N3 N 0.2411(3) 0.5286(2) 0.3015(3) 0.0242(7) Uani 1 1 d .
O2W O 0.0924(3) 0.42576(17) 0.8415(2) 0.0300(7) Uani 1 1 d .
H2WA H 0.0880 0.4741 0.8165 0.036 Uiso 1 1 d R
H2WB H 0.0244 0.4192 0.8819 0.036 Uiso 1 1 d R

loop_
_atom_site_aniso_label
_atom_site_aniso_U_11
_atom_site_aniso_U_22
_atom_site_aniso_U_33
_atom_site_aniso_U_23
_atom_site_aniso_U_13
_atom_site_aniso_U_12
Cd1 0.01791(17) 0.01847(17) 0.01946(17) 0.00110(11) -0.00085(11) -0.00214(11)
C1 0.060(3) 0.032(3) 0.028(2) -0.0041(19) 0.018(2) -0.014(2)
C2 0.059(3) 0.029(2) 0.030(2) -0.0052(19) 0.011(2) -0.016(2)
C3 0.0176(19) 0.027(2) 0.026(2) 0.0003(17) -0.0009(16) 0.0041(16)
C4 0.040(3) 0.040(3) 0.022(2) 0.0011(19) 0.0036(19) -0.010(2)
C5 0.046(3) 0.029(2) 0.027(2) -0.0012(18) 0.001(2) -0.011(2)
C6 0.024(2) 0.028(2) 0.024(2) -0.0002(17) -0.0020(16) 0.0070(17)
C7 0.037(2) 0.022(2) 0.037(2) 0.0050(18) -0.0019(19) 0.0006(19)
C8 0.027(2) 0.030(2) 0.046(3) 0.011(2) -0.001(2) -0.0056(19)
C9 0.026(2) 0.022(2) 0.0186(19) -0.0044(16) 0.0030(16) 0.0014(16)
C10 0.024(2) 0.029(2) 0.043(3) 0.012(2) 0.0001(19) -0.0022(18)
C11 0.025(2) 0.023(2) 0.057(3) 0.000(2) 0.005(2) -0.0099(18)
C12 0.030(2) 0.019(2) 0.043(3) 0.0085(18) 0.011(2) -0.0019(17)
C13 0.023(2) 0.0192(19) 0.025(2) 0.0034(16) 0.0024(16) 0.0016(16)
C14 0.0181(18) 0.0159(18) 0.0200(19) -0.0038(15) 0.0080(15) -0.0007(15)
C15 0.0171(18) 0.0181(19) 0.023(2) -0.0025(15) 0.0037(15) 0.0008(15)
C16 0.0166(19) 0.027(2) 0.041(2) -0.0016(19) -0.0005(17) -0.0035(17)
C17 0.0201(19) 0.0156(18) 0.0219(19) 0.0047(15) -0.0034(15) 0.0016(15)
C18 0.020(2) 0.0183(19) 0.0173(19) -0.0036(15) 0.0007(15) 0.0001(16)
O1 0.0176(14) 0.0234(15) 0.0432(17) -0.0006(13) 0.0040(12) -0.0048(12)
O1W 0.0213(14) 0.0345(16) 0.0277(15) 0.0043(12) 0.0065(11) 0.0030(12)
O2 0.0405(17) 0.0241(15) 0.0254(15) -0.0042(13) -0.0055(13) -0.0031(13)
O3 0.0196(14) 0.0302(16) 0.0272(15) 0.0060(12) -0.0020(11) 0.0043(12)
O4 0.0186(14) 0.0217(14) 0.0266(15) 0.0030(11) 0.0031(11) -0.0037(11)
N1 0.0217(17) 0.0217(17) 0.0268(18) -0.0003(14) -0.0022(14) 0.0014(14)
N2 0.0264(18) 0.0225(17) 0.0205(17) -0.0001(14) -0.0014(13) 0.0040(14)
N3 0.0234(17) 0.0263(18) 0.0226(18) -0.0006(14) -0.0004(14) -0.0018(14)
O2W 0.0249(15) 0.0281(15) 0.0376(17) -0.0037(13) 0.0055(13) 0.0035(12)

loop_
_atom_type_symbol
_atom_type_description
_atom_type_scat_dispersion_real
_atom_type_scat_dispersion_imag
_atom_type_scat_source
C C 0.0033 0.0016 'International Tables Vol C Tables 4.2.6.8 and 6.1.1.4'
H H 0.0000 0.0000 'International Tables Vol C Tables 4.2.6.8 and 6.1.1.4'
N N 0.0061 0.0033 'International Tables Vol C Tables 4.2.6.8 and 6.1.1.4'
O O 0.0106 0.0060 'International Tables Vol C Tables 4.2.6.8 and 6.1.1.4'
Cd Cd -0.8075 1.2024 'International Tables Vol C Tables 4.2.6.8 and 6.1.1.4'

loop_
_geom_angle_atom_site_label_1
_geom_angle_atom_site_label_2
_geom_angle_atom_site_label_3
_geom_angle
_geom_angle_site_symmetry_1
_geom_angle_site_symmetry_3
O1 Cd1 N1 98.56(11) 3_767 .
O1 Cd1 O4 102.17(10) 3_767 .
N1 Cd1 O4 158.64(11) . .
O1 Cd1 O1W 76.48(10) 3_767 .
N1 Cd1 O1W 89.28(11) . .
O4 Cd1 O1W 90.60(10) . .
O1 Cd1 N3 124.19(11) 3_767 3_666
N1 Cd1 N3 84.63(12) . 3_666
O4 Cd1 N3 87.94(11) . 3_666
O1W Cd1 N3 159.08(11) . 3_666
O1 Cd1 O3 144.56(10) 3_767 .
N1 Cd1 O3 106.05(10) . .
O4 Cd1 O3 53.12(9) . .
O1W Cd1 O3 78.70(9) . .
N3 Cd1 O3 83.78(10) 3_666 .
N3 C1 C2 123.8(4) . .
N3 C1 H1A 118.1 . .
C2 C1 H1A 118.1 . .
C3 C2 C1 119.4(4) . .
C3 C2 H2A 120.3 . .
C1 C2 H2A 120.3 . .
C2 C3 C4 117.3(4) . .
C2 C3 C6 120.2(4) . .
C4 C3 C6 122.5(4) . .
C3 C4 C5 119.6(4) . .
C3 C4 H4A 120.2 . .
C5 C4 H4A 120.2 . .
N3 C5 C4 123.6(4) . .
N3 C5 H5A 118.2 . .
C4 C5 H5A 118.2 . .
N2 C6 C3 111.0(3) . .
N2 C6 H6A 109.4 . .
C3 C6 H6A 109.4 . .
N2 C6 H6B 109.4 . .
C3 C6 H6B 109.4 . .
H6A C6 H6B 108.0 . .
C8 C7 N2 106.1(4) . .
C8 C7 H7A 126.9 . .
N2 C7 H7A 126.9 . .
C7 C8 N1 109.4(4) . .
C7 C8 H8A 125.3 . .
N1 C8 H8A 125.3 . .
N1 C9 N2 110.3(3) . .
N1 C9 C10 125.4(4) . .
N2 C9 C10 124.2(4) . .
C9 C10 H10A 109.5 . .
C9 C10 H10B 109.5 . .
H10A C10 H10B 109.5 . .
C9 C10 H10C 109.5 . .
H10A C10 H10C 109.5 . .
H10B C10 H10C 109.5 . .
C16 C11 C12 120.2(4) . .
C16 C11 H11A 119.9 . .
C12 C11 H11A 119.9 . .
C13 C12 C11 119.8(4) . .
C13 C12 H12A 120.1 . .
C11 C12 H12A 120.1 . .
C12 C13 C14 121.0(4) . .
C12 C13 H13A 119.5 . .
C14 C13 H13A 119.5 . .
C13 C14 C15 119.2(3) . .
C13 C14 C17 117.0(3) . .
C15 C14 C17 123.7(3) . .
C16 C15 C14 118.9(4) . .
C16 C15 C18 119.7(3) . .
C14 C15 C18 121.4(3) . .
C11 C16 C15 120.9(4) . .
C11 C16 H16A 119.6 . .
C15 C16 H16A 119.6 . .
O2 C17 O1 123.9(4) . .
O2 C17 C14 118.4(3) . .
O1 C17 C14 117.5(3) . .
O3 C18 O4 121.6(3) . .
O3 C18 C15 119.6(3) . .
O4 C18 C15 118.8(3) . .
C17 O1 Cd1 106.5(2) . 3_767
Cd1 O1W H1WA 120.3 . .
Cd1 O1W H1WB 98.5 . .
H1WA O1W H1WB 108.7 . .
C18 O3 Cd1 86.2(2) . .
C18 O4 Cd1 99.2(2) . .
C9 N1 C8 106.2(3) . .
C9 N1 Cd1 127.5(3) . .
C8 N1 Cd1 126.2(3) . .
C9 N2 C7 108.0(3) . .
C9 N2 C6 126.3(3) . .
C7 N2 C6 125.4(3) . .
C5 N3 C1 116.3(4) . .
C5 N3 Cd1 121.6(3) . 3_666
C1 N3 Cd1 122.1(3) . 3_666
H2WA O2W H2WB 107.9 . .

loop_
_geom_bond_atom_site_label_1
_geom_bond_atom_site_label_2
_geom_bond_distance
_geom_bond_site_symmetry_2
Cd1 O1 2.250(3) 3_767
Cd1 N1 2.256(3) .
Cd1 O4 2.300(3) .
Cd1 O1W 2.375(3) .
Cd1 N3 2.399(3) 3_666
Cd1 O3 2.580(3) .
C1 N3 1.330(6) .
C1 C2 1.373(6) .
C1 H1A 0.9500 .
C2 C3 1.373(6) .
C2 H2A 0.9500 .
C3 C4 1.371(6) .
C3 C6 1.504(6) .
C4 C5 1.378(6) .
C4 H4A 0.9500 .
C5 N3 1.326(5) .
C5 H5A 0.9500 .
C6 N2 1.464(5) .
C6 H6A 0.9900 .
C6 H6B 0.9900 .
C7 C8 1.346(6) .
C7 N2 1.366(5) .
C7 H7A 0.9500 .
C8 N1 1.389(5) .
C8 H8A 0.9500 .
C9 N1 1.309(5) .
C9 N2 1.354(5) .
C9 C10 1.469(6) .
C10 H10A 0.9800 .
C10 H10B 0.9800 .
C10 H10C 0.9800 .
C11 C16 1.380(6) .
C11 C12 1.376(6) .
C11 H11A 0.9500 .
C12 C13 1.374(6) .
C12 H12A 0.9500 .
C13 C14 1.391(5) .
C13 H13A 0.9500 .
C14 C15 1.402(5) .
C14 C17 1.503(5) .
C15 C16 1.389(5) .
C15 C18 1.498(5) .
C16 H16A 0.9500 .
C17 O2 1.237(5) .
C17 O1 1.258(5) .
C18 O3 1.257(4) .
C18 O4 1.260(4) .
O1 Cd1 2.250(3) 3_767
O1W H1WA 0.8500 .
O1W H1WB 0.8500 .
N3 Cd1 2.399(3) 3_666
O2W H2WA 0.8499 .
O2W H2WB 0.8500 .

loop_
_geom_hbond_atom_site_label_D
_geom_hbond_atom_site_label_H
_geom_hbond_atom_site_label_A
_geom_hbond_distance_DH
_geom_hbond_distance_HA
_geom_hbond_distance_DA
_geom_hbond_angle_DHA
_geom_hbond_site_symmetry_A
O1W H1WA O3 0.85 1.98 2.820(4) 167.7 3_667
O1W H1WB O2W 0.85 1.90 2.732(4) 167.3 3_667
O2W H2WA O2 0.85 1.96 2.779(4) 160.3 3_667
O2W H2WB O4 0.85 2.10 2.916(4) 160.6 1_455
